data_2007946
loop_
_publ_author_name
'Duval, Hugues'
'Bulach, V\'eronique'
'Fischer, Jean'
'Weiss, Raymond'

_publ_section_title
;
 Vanadyl Tetrakis(pentafluorophenyl)porphyrin Dichloromethane Solvate
;
_journal_issue 12
_journal_name_full 'Acta Crystallographica Section C'
_journal_page_first 1781
_journal_page_last 1784
_journal_paper_doi 10.1107/S0108270198008038
_journal_volume 54
_journal_year 1998
_chemical_formula_iupac '[V O (C44 H8 F20 N4) ].C H2 Cl2'
_chemical_formula_moiety 'C44 H8 F20 N4 O V , C H2 Cl2'
_chemical_formula_structural '[(VO)TPFPP].(CH2Cl2)'
_chemical_formula_sum 'C45 H10 Cl2 F20 N4 O V'
_chemical_formula_weight 1124.42
_chemical_name_common 'vanadyl m\'esopentafluorophenylporphyrine'
_chemical_name_systematic
;[(5,10,15,20-tetrapentafluorophenylporphyrinato)-oxo-vanadium(IV)]
 dichloromethane solvate
;
_space_group_IT_number 14
_symmetry_cell_setting monoclinic
_symmetry_space_group_name_Hall '-P 2ybc'
_symmetry_space_group_name_H-M 'P 1 21/c 1'
_cell_angle_alpha 90
_cell_angle_beta 101.458(9)
_cell_angle_gamma 90
_cell_formula_units_Z 4
_cell_length_a 14.070(2)
_cell_length_b 11.328(2)
_cell_length_c 26.375(3)
_cell_measurement_reflns_used 25
_cell_measurement_temperature 173
_cell_measurement_theta_max 25.1
_cell_measurement_theta_min 18.5
_cell_volume 4120.0(11)
_computing_cell_refinement CAD-4_EXPRESS
_computing_data_collection CAD-4_EXPRESS_(Enraf-Nonius,_1994)
_computing_data_reduction MolEN_(Fair,_1990)
_computing_molecular_graphics ORTEPII_(Johnson,_1976)
_computing_publication_material MolEN
_computing_structure_refinement MolEN_(Fair,_1990)
_computing_structure_solution SIR_(Burla_et_al.,_1989)
_diffrn_ambient_temperature 173
_diffrn_measurement_device_type Enraf_Nonius_MACH3
_diffrn_measurement_method \q/2\q
_diffrn_radiation_monochromator graphite
_diffrn_radiation_type MoK\a
_diffrn_radiation_wavelength 0.71073
_diffrn_reflns_av_R_equivalents 0.023
_diffrn_reflns_av_sigmaI/netI 0.333
_diffrn_reflns_limit_h_max 17
_diffrn_reflns_limit_h_min -18
_diffrn_reflns_limit_k_max 14
_diffrn_reflns_limit_k_min 0
_diffrn_reflns_limit_l_max 34
_diffrn_reflns_limit_l_min 0
_diffrn_reflns_number 10108
_diffrn_reflns_theta_max 27.47
_diffrn_reflns_theta_min 2.5
_diffrn_standards_decay_% 0
_diffrn_standards_interval_time 120
_diffrn_standards_number 3
_exptl_absorpt_coefficient_mu 0.507
_exptl_absorpt_correction_T_max 0.816
_exptl_absorpt_correction_T_min 0.767
_exptl_absorpt_correction_type psi_scan_(North_et_al.,_1968)
_exptl_crystal_colour 'dark blue'
_exptl_crystal_density_diffrn 1.81
_exptl_crystal_density_method none
_exptl_crystal_description prism
_exptl_crystal_F_000 2212
_exptl_crystal_size_max 0.50
_exptl_crystal_size_mid 0.45
_exptl_crystal_size_min 0.40
_refine_diff_density_max 0.913
_refine_diff_density_min -0.109
_refine_ls_extinction_method none
_refine_ls_goodness_of_fit_all 2.108
_refine_ls_goodness_of_fit_ref 1.479
_refine_ls_hydrogen_treatment noref
_refine_ls_matrix_type full
_refine_ls_number_constraints 0
_refine_ls_number_parameters 658
_refine_ls_number_reflns 6504
_refine_ls_number_restraints 0
_refine_ls_R_factor_all 0.084
_refine_ls_R_factor_gt 0.046
_refine_ls_shift/esd_mean 0.000
_refine_ls_shift/su_max 0.002
_refine_ls_structure_factor_coef F
_refine_ls_weighting_details 'w = 4Fo^2^/[\s^2^(Fo^2^) + 0.0064Fo^4^]'
_refine_ls_weighting_scheme calc
_refine_ls_wR_factor_all 0.105
_refine_ls_wR_factor_ref 0.072
_reflns_number_gt 6504
_reflns_number_total 9900
_reflns_threshold_expression >3.0\s(I)
_cod_data_source_file gs1004.cif
_cod_data_source_block VOPFPP
_cod_depositor_comments
;
The following automatic conversions were performed:

'_refine_ls_weighting_scheme' value 'w = 4Fo^2^/[\s^2^(Fo^2^) +
0.0064Fo^4^]' was changed to 'calc'. New tag
'_refine_ls_weighting_details' was created. The value of the new tag
was set to 'w = 4Fo^2^/[\s^2^(Fo^2^) + 0.0064Fo^4^]'.

Automatic conversion script
Id: cif_fix_values 3143 2015-03-26 13:38:13Z robertas 
;
_cod_original_cell_volume 4119.0(10)
_cod_original_sg_symbol_H-M 'P 21/c'
_cod_original_formula_sum 'C45 H10 N4 O F20 Cl2 V'
_cod_database_code 2007946

loop_
_symmetry_equiv_pos_as_xyz
x,y,z
-x,1/2+y,1/2-z
-x,-y,-z
+x,1/2-y,1/2+z

loop_
_atom_site_label
_atom_site_fract_x
_atom_site_fract_y
_atom_site_fract_z
_atom_site_U_iso_or_equiv
_atom_site_adp_type
_atom_site_calc_flag
_atom_site_calc_attached_atom
_atom_site_type_symbol
V 0.73432(3) 0.02266(4) 0.26710(2) 0.0159(2) Uani ? ? V
O 0.69110(10) 0.1411(2) 0.23984(8) 0.0252(9) Uani ? ? O
C1 0.6056(2) -0.0147(3) 0.34880(10) 0.0200(10) Uani ? ? C
C2 0.5941(2) 0.0273(3) 0.39830(10) 0.0240(10) Uani ? ? C
C3 0.6749(2) 0.0904(3) 0.41840(10) 0.0240(10) Uani ? ? C
C4 0.7367(2) 0.0866(3) 0.38130(10) 0.0200(10) Uani ? ? C
C5 0.8303(2) 0.1328(3) 0.38940(10) 0.0200(10) Uani ? ? C
C6 0.8932(2) 0.1240(3) 0.35460(10) 0.0200(10) Uani ? ? C
C7 0.9924(2) 0.1642(3) 0.36470(10) 0.0240(10) Uani ? ? C
C8 1.0285(2) 0.1393(3) 0.32230(10) 0.0230(10) Uani ? ? C
C9 0.9526(2) 0.0830(2) 0.28590(10) 0.0200(10) Uani ? ? C
C10 0.9618(2) 0.0441(2) 0.23670(10) 0.0200(10) Uani ? ? C
C11 0.8900(2) -0.0147(3) 0.20180(10) 0.0190(10) Uani ? ? C
C12 0.8976(2) -0.0464(3) 0.14990(10) 0.0230(10) Uani ? ? C
C13 0.8131(2) -0.0982(3) 0.12780(10) 0.0230(10) Uani ? ? C
C14 0.7533(2) -0.1013(3) 0.16590(10) 0.0210(10) Uani ? ? C
C15 0.6620(2) -0.1535(3) 0.15960(10) 0.0200(10) Uani ? ? C
C16 0.6058(2) -0.1586(3) 0.19730(10) 0.0210(10) Uani ? ? C
C17 0.5172(2) -0.2247(3) 0.19320(10) 0.0250(10) Uani ? ? C
C18 0.4840(2) -0.2080(3) 0.23710(10) 0.0250(10) Uani ? ? C
C19 0.5514(2) -0.1303(3) 0.26900(10) 0.0210(10) Uani ? ? C
C20 0.5399(2) -0.0886(3) 0.31700(10) 0.0210(10) Uani ? ? C
N21 0.6927(2) 0.0241(2) 0.33812(8) 0.0190(10) Uani ? ? N
N22 0.8704(2) 0.0732(2) 0.30627(9) 0.0190(10) Uani ? ? N
N23 0.8008(2) -0.0480(2) 0.21113(9) 0.0180(10) Uani ? ? N
N24 0.6267(2) -0.1019(2) 0.24462(9) 0.0200(10) Uani ? ? N
C25 0.8680(2) 0.1897(3) 0.44090(10) 0.0220(10) Uani ? ? C
C26 0.8986(2) 0.1237(3) 0.48450(10) 0.030(2) Uani ? ? C
C27 0.9335(3) 0.1714(4) 0.53280(10) 0.037(2) Uani ? ? C
C28 0.9374(3) 0.2923(4) 0.53770(10) 0.038(2) Uani ? ? C
C29 0.9057(2) 0.3617(3) 0.49510(10) 0.037(2) Uani ? ? C
C30 0.8723(2) 0.3109(3) 0.44750(10) 0.032(2) Uani ? ? C
F1 0.8947(2) 0.0053(2) 0.48139(8) 0.0450(10) Uani ? ? F
F2 0.9632(2) 0.1046(3) 0.57383(8) 0.057(2) Uani ? ? F
F3 0.9731(2) 0.3409(3) 0.58347(8) 0.0570(10) Uani ? ? F
F4 0.9069(2) 0.4803(2) 0.50040(10) 0.0600(10) Uani ? ? F
F5 0.8433(2) 0.3824(2) 0.40656(9) 0.0490(10) Uani ? ? F
C31 1.0555(2) 0.0664(3) 0.21980(10) 0.0210(10) Uani ? ? C
C32 1.1216(2) -0.0235(3) 0.21820(10) 0.0270(10) Uani ? ? C
C33 1.2092(2) -0.0043(3) 0.20330(10) 0.0300(10) Uani ? ? C
C34 1.2320(2) 0.1073(3) 0.18940(10) 0.032(2) Uani ? ? C
C35 1.1671(2) 0.1986(3) 0.18910(10) 0.0320(10) Uani ? ? C
C36 1.0798(2) 0.1780(3) 0.20470(10) 0.0260(10) Uani ? ? C
F6 1.10140(10) -0.1333(2) 0.23170(8) 0.0367(9) Uani ? ? F
F7 1.27180(10) -0.0926(2) 0.20294(9) 0.0480(10) Uani ? ? F
F8 1.31610(10) 0.1281(2) 0.17505(9) 0.0510(10) Uani ? ? F
F9 1.1875(2) 0.3065(2) 0.17340(8) 0.0480(10) Uani ? ? F
F10 1.01850(10) 0.2678(2) 0.20388(8) 0.0390(10) Uani ? ? F
C37 0.6195(2) -0.2089(3) 0.10850(10) 0.0210(10) Uani ? ? C
C38 0.5323(2) -0.1697(3) 0.07950(10) 0.0250(10) Uani ? ? C
C39 0.4892(2) -0.2247(3) 0.03400(10) 0.0280(10) Uani ? ? C
C40 0.5335(2) -0.3193(3) 0.01620(10) 0.0290(10) Uani ? ? C
C41 0.6201(2) -0.3602(3) 0.04370(10) 0.0300(10) Uani ? ? C
C42 0.6618(2) -0.3053(3) 0.08950(10) 0.0240(10) Uani ? ? C
F11 0.48590(10) -0.0784(2) 0.09519(8) 0.0350(10) Uani ? ? F
F12 0.40320(10) -0.1870(2) 0.00708(8) 0.0410(10) Uani ? ? F
F13 0.4912(2) -0.3721(2) -0.02783(7) 0.0420(10) Uani ? ? F
F14 0.66330(10) -0.4543(2) 0.02672(8) 0.0430(10) Uani ? ? F
F15 0.74550(10) -0.3495(2) 0.11570(7) 0.0319(9) Uani ? ? F
C43 0.4524(2) -0.1315(3) 0.33620(10) 0.0210(10) Uani ? ? C
C44 0.3658(2) -0.0696(3) 0.32790(10) 0.0250(10) Uani ? ? C
C45 0.2834(2) -0.1138(3) 0.34260(10) 0.0280(10) Uani ? ? C
C46 0.2875(2) -0.2212(3) 0.36690(10) 0.0310(10) Uani ? ? C
C47 0.3720(2) -0.2846(3) 0.37610(10) 0.0280(10) Uani ? ? C
C48 0.4525(2) -0.2393(3) 0.36060(10) 0.0250(10) Uani ? ? C
F16 0.35960(10) 0.0357(2) 0.30370(8) 0.0360(10) Uani ? ? F
F17 0.20000(10) -0.0525(2) 0.33236(9) 0.0390(10) Uani ? ? F
F18 0.20810(10) -0.2642(2) 0.38138(8) 0.0480(10) Uani ? ? F
F19 0.3748(2) -0.3894(2) 0.39941(8) 0.0440(10) Uani ? ? F
F20 0.53410(10) -0.3040(2) 0.36991(8) 0.0420(10) Uani ? ? F
C49 0.7510(4) -0.3220(10) 0.4488(2) 0.0880(9) Uani ? ? C
Cl1 0.68641(9) -0.41910(10) 0.48095(6) 0.0767(8) Uani ? ? Cl
Cl2 0.82720(10) -0.24260(10) 0.49508(7) 0.0896(8) Uani ? ? Cl
H1 0.5400 0.0137 0.4141 0.0310 Uiso calc C2 H
H2 0.6880 0.1296 0.4509 0.0306 Uiso calc C3 H
H3 1.0259 0.2013 0.3954 0.0324 Uiso calc C7 H
H4 1.0922 0.1560 0.3174 0.0314 Uiso calc C8 H
H5 0.9518 -0.0332 0.1342 0.0290 Uiso calc C12 H
H6 0.7963 -0.1272 0.0934 0.0304 Uiso calc C13 H
H7 0.4876 -0.2718 0.1646 0.0329 Uiso calc C17 H
H8 0.4270 -0.2412 0.2454 0.0324 Uiso calc C18 H
H9 0.7075 -0.2707 0.4272 0.1963 Uiso calc C49 H
H10 0.7875 -0.3655 0.4285 0.1963 Uiso calc C49 H

loop_
_atom_site_aniso_label
_atom_site_aniso_U_11
_atom_site_aniso_U_22
_atom_site_aniso_U_33
_atom_site_aniso_U_12
_atom_site_aniso_U_13
_atom_site_aniso_U_23
_atom_site_aniso_type_symbol
V 0.0130(2) 0.0188(2) 0.0164(2) -0.0003(2) 0.00440(10) -0.0010(2) V
O 0.0222(9) 0.0270(10) 0.0268(9) 0.0048(8) 0.0085(7) 0.0006(9) O
C1 0.0170(10) 0.0230(10) 0.0210(10) -0.0010(10) 0.0073(9) -0.0010(10) C
C2 0.0220(10) 0.0300(10) 0.0220(10) -0.0030(10) 0.0090(10) -0.0020(10) C
C3 0.0230(10) 0.0310(10) 0.0190(10) -0.0030(10) 0.0089(9) -0.0050(10) C
C4 0.0200(10) 0.0210(10) 0.0190(10) 0.0010(10) 0.0039(9) -0.0020(10) C
C5 0.0200(10) 0.0200(10) 0.0210(10) -0.0010(10) 0.0040(10) -0.0010(10) C
C6 0.0190(10) 0.0200(10) 0.0210(10) 0.0000(10) 0.0020(10) -0.0020(10) C
C7 0.0210(10) 0.0290(10) 0.0240(10) -0.0060(10) 0.0020(10) -0.0050(10) C
C8 0.0170(10) 0.0280(10) 0.0280(10) -0.0040(10) 0.0030(10) -0.0020(10) C
C9 0.0160(10) 0.0190(10) 0.0250(10) 0.0000(10) 0.0053(9) 0.0000(10) C
C10 0.0160(10) 0.0200(10) 0.0240(10) -0.0010(10) 0.0084(9) 0.0010(10) C
C11 0.0180(10) 0.0180(10) 0.0220(10) 0.0020(10) 0.0074(9) 0.0010(10) C
C12 0.0210(10) 0.0270(10) 0.0210(10) -0.0010(10) 0.0092(9) 0.0010(10) C
C13 0.0250(10) 0.0290(10) 0.0180(10) -0.0030(10) 0.0070(10) -0.0050(10) C
C14 0.0200(10) 0.0230(10) 0.0200(10) -0.0010(10) 0.0068(9) -0.0010(10) C
C15 0.0180(10) 0.0240(10) 0.0190(10) -0.0010(10) 0.0030(10) -0.0040(10) C
C16 0.0190(10) 0.0230(10) 0.0210(10) -0.0020(10) 0.0040(10) -0.0040(10) C
C17 0.0190(10) 0.0310(10) 0.0260(10) -0.0080(10) 0.0050(10) -0.0090(10) C
C18 0.0190(10) 0.0300(10) 0.0270(10) -0.0080(10) 0.0070(10) -0.0060(10) C
C19 0.0150(10) 0.0250(10) 0.0230(10) -0.0030(10) 0.0052(9) -0.0030(10) C
C20 0.0160(10) 0.0290(10) 0.0200(10) -0.0030(10) 0.0082(9) -0.0010(10) C
N21 0.0169(9) 0.0210(10) 0.0190(10) -0.0027(9) 0.0054(8) -0.0033(9) N
N22 0.0170(9) 0.0200(10) 0.0180(10) -0.0019(9) 0.0045(8) -0.0016(9) N
N23 0.0144(9) 0.0210(10) 0.0200(10) -0.0014(9) 0.0055(8) -0.0021(9) N
N24 0.0174(9) 0.0240(10) 0.0210(10) -0.0035(9) 0.0061(8) -0.0040(10) N
C25 0.0180(10) 0.0270(10) 0.0230(10) -0.0040(10) 0.0060(10) -0.0070(10) C
C26 0.037(2) 0.028(2) 0.0270(10) -0.0050(10) 0.0050(10) -0.0040(10) C
C27 0.044(2) 0.049(2) 0.0240(10) -0.001(2) 0.0030(10) -0.002(2) C
C28 0.032(2) 0.055(2) 0.031(2) -0.001(2) 0.0010(10) -0.0250(10) C
C29 0.032(2) 0.030(2) 0.052(2) -0.0010(10) 0.0060(10) -0.0210(10) C
C30 0.0330(10) 0.030(2) 0.032(2) 0.0020(10) 0.0040(10) -0.0030(10) C
F1 0.085(2) 0.0290(10) 0.0370(10) -0.0070(10) -0.0050(10) 0.0032(9) F
F2 0.102(2) 0.079(2) 0.0230(10) 0.004(2) -0.0060(10) 0.0070(10) F
F3 0.0550(10) 0.086(2) 0.0390(10) -0.0020(10) 0.0010(10) -0.0410(10) F
F4 0.072(2) 0.0360(10) 0.085(2) 0.0000(10) -0.0010(10) -0.0340(10) F
F5 0.081(2) 0.0290(10) 0.0500(10) 0.0010(10) -0.0060(10) 0.0020(10) F
C31 0.0170(10) 0.0280(10) 0.0200(10) -0.0050(10) 0.0072(9) -0.0020(10) C
C32 0.0240(10) 0.0260(10) 0.0320(10) -0.0030(10) 0.0090(10) 0.0000(10) C
C33 0.0220(10) 0.038(2) 0.0330(10) 0.0050(10) 0.0090(10) -0.0020(10) C
C34 0.0200(10) 0.053(2) 0.0310(10) -0.0080(10) 0.0120(10) -0.0020(10) C
C35 0.0310(10) 0.034(2) 0.0310(10) -0.0130(10) 0.0110(10) 0.0010(10) C
C36 0.0240(10) 0.0260(10) 0.0290(10) -0.0020(10) 0.0100(10) -0.0020(10) C
F6 0.0353(9) 0.0244(9) 0.0570(10) 0.0020(8) 0.0181(8) 0.0055(9) F
F7 0.0294(9) 0.0590(10) 0.0620(10) 0.0164(9) 0.0194(8) 0.0020(10) F
F8 0.0258(8) 0.084(2) 0.0610(10) -0.0110(10) 0.0255(7) 0.0060(10) F
F9 0.0490(10) 0.0400(10) 0.0550(10) -0.0183(9) 0.0209(8) 0.0088(9) F
F10 0.0425(9) 0.0258(9) 0.0550(10) 0.0023(8) 0.0210(8) 0.0019(9) F
C37 0.0220(10) 0.0280(10) 0.0160(10) -0.0050(10) 0.0051(9) -0.0030(10) C
C38 0.0260(10) 0.0240(10) 0.0250(10) -0.0020(10) 0.0060(10) -0.0030(10) C
C39 0.0280(10) 0.036(2) 0.0220(10) -0.0030(10) -0.0010(10) 0.0030(10) C
C40 0.0360(10) 0.038(2) 0.0190(10) -0.0120(10) 0.0030(10) -0.0050(10) C
C41 0.0350(10) 0.030(2) 0.0260(10) -0.0060(10) 0.0140(10) -0.0070(10) C
C42 0.0230(10) 0.0280(10) 0.0230(10) -0.0030(10) 0.0070(10) -0.0020(10) C
F11 0.0302(9) 0.0370(10) 0.0380(10) 0.0070(8) 0.0006(8) -0.0071(9) F
F12 0.0370(10) 0.0530(10) 0.0350(10) 0.0030(10) -0.0119(9) 0.0000(10) F
F13 0.0570(10) 0.0540(10) 0.0238(9) -0.0100(10) -0.0016(9) -0.0165(9) F
F14 0.0490(10) 0.0380(10) 0.0430(10) -0.0009(9) 0.0166(8) -0.0199(8) F
F15 0.0270(8) 0.0360(10) 0.0330(9) 0.0062(8) 0.0032(7) -0.0041(8) F
C43 0.0180(10) 0.0270(10) 0.0200(10) -0.0060(10) 0.0088(9) -0.0060(10) C
C44 0.0230(10) 0.0250(10) 0.0280(10) -0.0040(10) 0.0090(10) -0.0040(10) C
C45 0.0170(10) 0.035(2) 0.038(2) -0.0030(10) 0.0100(10) -0.0110(10) C
C46 0.0240(10) 0.036(2) 0.0330(10) -0.0130(10) 0.0160(10) -0.0110(10) C
C47 0.0330(10) 0.0270(10) 0.0250(10) -0.0070(10) 0.0130(10) -0.0040(10) C
C48 0.0210(10) 0.030(2) 0.0250(10) 0.0020(10) 0.0080(10) -0.0010(10) C
F16 0.0295(8) 0.0290(10) 0.0560(10) -0.0001(8) 0.0110(8) 0.0080(9) F
F17 0.0187(8) 0.0430(10) 0.0740(10) 0.0033(8) 0.0145(8) -0.0040(10) F
F18 0.0329(8) 0.0460(10) 0.0710(10) -0.0167(8) 0.0320(7) -0.0060(10) F
F19 0.0490(10) 0.0330(10) 0.0520(10) -0.0042(9) 0.0221(8) 0.0107(9) F
F20 0.0302(8) 0.0430(10) 0.0570(10) 0.0101(9) 0.0173(8) 0.0160(10) F
C49 0.0790(8) 0.0579(8) 0.1490(10) -0.0166(7) 0.0542(7) -0.0119(9) C
CL1 0.0572(6) 0.0751(8) 0.1051(9) -0.0251(6) 0.0118(6) -0.0259(7) Cl
CL2 0.0822(7) 0.0567(7) 0.1550(10) -0.0173(6) 0.0579(7) -0.0132(8) Cl

loop_
_atom_type_symbol
_atom_type_scat_dispersion_real
_atom_type_scat_dispersion_imag
_atom_type_scat_source
C 0.002 0.002 International_Tables_Vol_IV_Table_2.3.1
H 0.000 0.000 International_Tables_Vol_IV_Table_2.3.1
N 0.004 0.003 International_Tables_Vol_IV_Table_2.3.1
O 0.008 0.006 International_Tables_Vol_IV_Table_2.3.1
F 0.014 0.010 International_Tables_Vol_IV_Table_2.3.1
Cl 0.132 0.159 International_Tables_Vol_IV_Table_2.3.1
V 0.267 0.530 International_Tables_Vol_IV_Table_2.3.1

loop_
_geom_angle_atom_site_label_1
_geom_angle_atom_site_label_2
_geom_angle_atom_site_label_3
_geom_angle
_geom_angle_publ_flag
O V N21 104.50(10) yes
O V N22 103.10(10) yes
O V N23 101.10(10) yes
O V N24 104.70(10) yes
N21 V N22 86.93(9) yes
N21 V N23 154.40(10) yes
N21 V N24 86.68(9) yes
N22 V N23 87.59(9) yes
N22 V N24 152.20(10) yes
N23 V N24 86.60(10) yes
C2 C1 C20 124.4(3) ?
C2 C1 N21 110.2(3) ?
C20 C1 N21 125.3(3) ?
C1 C2 C3 107.1(3) ?
C2 C3 C4 107.0(3) ?
C3 C4 C5 124.5(3) ?
C3 C4 N21 110.2(2) ?
C5 C4 N21 125.2(3) ?
C4 C5 C6 125.0(3) ?
C4 C5 C25 117.0(3) ?
C6 C5 C25 117.9(3) ?
C5 C6 C7 124.8(3) ?
C5 C6 N22 125.2(3) ?
C7 C6 N22 109.9(2) ?
C6 C7 C8 107.0(3) ?
C7 C8 C9 107.2(3) ?
C8 C9 C10 124.5(3) ?
C8 C9 N22 110.2(3) ?
C10 C9 N22 125.3(3) ?
C9 C10 C11 125.1(3) ?
C9 C10 C31 118.2(3) ?
C11 C10 C31 116.7(3) ?
C10 C11 C12 124.6(3) ?
C10 C11 N23 125.3(3) ?
C12 C11 N23 110.1(2) ?
C11 C12 C13 107.1(2) ?
C12 C13 C14 107.3(3) ?
C13 C14 C15 125.6(3) ?
C13 C14 N23 110.1(2) ?
C15 C14 N23 124.3(3) ?
C14 C15 C16 125.0(3) ?
C14 C15 C37 118.6(3) ?
C16 C15 C37 116.3(3) ?
C15 C16 C17 125.1(3) ?
C15 C16 N24 125.2(3) ?
C17 C16 N24 109.6(2) ?
C16 C17 C18 107.8(3) ?
C17 C18 C19 106.7(3) ?
C18 C19 C20 123.9(3) ?
C18 C19 N24 110.4(3) ?
C20 C19 N24 125.6(3) ?
C1 C20 C19 124.5(3) ?
C1 C20 C43 118.8(2) ?
C19 C20 C43 116.6(3) ?
V N21 C1 127.1(2) ?
V N21 C4 126.1(2) ?
C1 N21 C4 105.5(2) ?
V N22 C6 126.9(2) ?
V N22 C9 126.5(2) ?
C6 N22 C9 105.7(2) ?
V N23 C11 125.5(2) ?
V N23 C14 125.2(2) ?
C11 N23 C14 105.4(2) ?
V N24 C16 126.1(2) ?
V N24 C19 127.7(2) ?
C16 N24 C19 105.4(2) ?
C5 C25 C26 121.4(3) ?
C5 C25 C30 122.6(3) ?
C26 C25 C30 115.9(3) ?
C25 C26 C27 123.8(3) ?
C25 C26 F1 119.4(3) ?
C27 C26 F1 116.7(3) ?
C26 C27 C28 118.4(4) ?
C26 C27 F2 122.0(4) ?
C28 C27 F2 119.6(3) ?
C27 C28 C29 119.6(3) ?
C27 C28 F3 119.9(4) ?
C29 C28 F3 120.5(4) ?
C28 C29 C30 120.3(3) ?
C28 C29 F4 119.4(3) ?
C30 C29 F4 120.3(4) ?
C25 C30 C29 121.9(3) ?
C25 C30 F5 119.8(3) ?
C29 C30 F5 118.3(3) ?
C10 C31 C32 121.4(3) ?
C10 C31 C36 121.5(3) ?
C32 C31 C36 117.1(3) ?
C31 C32 C33 122.3(3) ?
C31 C32 F6 119.7(3) ?
C33 C32 F6 118.0(3) ?
C32 C33 C34 119.4(3) ?
C32 C33 F7 120.7(3) ?
C34 C33 F7 119.9(3) ?
C33 C34 C35 120.1(3) ?
C33 C34 F8 120.5(3) ?
C35 C34 F8 119.4(3) ?
C34 C35 C36 119.7(3) ?
C34 C35 F9 120.2(3) ?
C36 C35 F9 120.1(3) ?
C31 C36 C35 121.4(3) ?
C31 C36 F10 120.3(3) ?
C35 C36 F10 118.3(3) ?
C15 C37 C38 121.0(3) ?
C15 C37 C42 122.2(3) ?
C38 C37 C42 116.7(3) ?
C37 C38 C39 121.6(3) ?
C37 C38 F11 120.8(3) ?
C39 C38 F11 117.6(3) ?
C38 C39 C40 120.0(3) ?
C38 C39 F12 120.6(3) ?
C40 C39 F12 119.3(3) ?
C39 C40 C41 120.0(3) ?
C39 C40 F13 119.6(3) ?
C41 C40 F13 120.4(3) ?
C40 C41 C42 119.4(3) ?
C40 C41 F14 120.2(3) ?
C42 C41 F14 120.4(3) ?
C37 C42 C41 122.3(3) ?
C37 C42 F15 120.3(3) ?
C41 C42 F15 117.4(3) ?
C20 C43 C44 122.5(3) ?
C20 C43 C48 121.3(3) ?
C44 C43 C48 116.1(3) ?
C43 C44 C45 122.1(3) ?
C43 C44 F16 119.7(3) ?
C45 C44 F16 118.2(3) ?
C44 C45 C46 119.4(3) ?
C44 C45 F17 120.2(3) ?
C46 C45 F17 120.3(3) ?
C45 C46 C47 120.1(3) ?
C45 C46 F18 119.7(3) ?
C47 C46 F18 120.1(3) ?
C46 C47 C48 119.3(3) ?
C46 C47 F19 119.6(3) ?
C48 C47 F19 121.2(3) ?
C43 C48 C47 122.9(3) ?
C43 C48 F20 119.3(3) ?
C47 C48 F20 117.8(3) ?
CL1 C49 CL2 107.3(3) ?

loop_
_geom_bond_atom_site_label_1
_geom_bond_atom_site_label_2
_geom_bond_site_symmetry_1
_geom_bond_site_symmetry_2
_geom_bond_distance
_geom_bond_publ_flag
V O . . 1.585(2) yes
V N21 . . 2.071(2) yes
V N22 . . 2.068(2) yes
V N23 . . 2.060(2) yes
V N24 . . 2.068(2) yes
C1 C2 . . 1.429(4) ?
C1 C20 . . 1.397(4) ?
C1 N21 . . 1.381(4) ?
C2 C3 . . 1.359(4) ?
C3 C4 . . 1.433(4) ?
C4 C5 . . 1.393(4) ?
C4 N21 . . 1.379(4) ?
C5 C6 . . 1.400(4) ?
C5 C25 . . 1.501(4) ?
C6 C7 . . 1.442(4) ?
C6 N22 . . 1.377(4) ?
C7 C8 . . 1.347(4) ?
C8 C9 . . 1.436(4) ?
C9 C10 . . 1.399(4) ?
C9 N22 . . 1.373(4) ?
C10 C11 . . 1.394(4) ?
C10 C31 . . 1.495(4) ?
C11 C12 . . 1.438(4) ?
C11 N23 . . 1.379(3) ?
C12 C13 . . 1.350(4) ?
C13 C14 . . 1.433(4) ?
C14 C15 . . 1.394(4) ?
C14 N23 . . 1.384(4) ?
C15 C16 . . 1.390(4) ?
C15 C37 . . 1.498(4) ?
C16 C17 . . 1.439(4) ?
C16 N24 . . 1.382(4) ?
C17 C18 . . 1.344(4) ?
C18 C19 . . 1.437(4) ?
C19 C20 . . 1.391(4) ?
C19 N24 . . 1.383(4) ?
C20 C43 . . 1.501(4) ?
C25 C26 . . 1.368(5) ?
C25 C30 . . 1.383(5) ?
C26 C27 . . 1.381(5) ?
C26 F1 . . 1.345(4) ?
C27 C28 . . 1.375(6) ?
C27 F2 . . 1.318(4) ?
C28 C29 . . 1.371(6) ?
C28 F3 . . 1.331(4) ?
C29 C30 . . 1.376(5) ?
C29 F4 . . 1.351(4) ?
C30 F5 . . 1.347(4) ?
C31 C32 . . 1.385(5) ?
C31 C36 . . 1.389(4) ?
C32 C33 . . 1.384(4) ?
C32 F6 . . 1.340(4) ?
C33 C34 . . 1.372(5) ?
C33 F7 . . 1.334(4) ?
C34 C35 . . 1.380(5) ?
C34 F8 . . 1.333(4) ?
C35 C36 . . 1.389(4) ?
C35 F9 . . 1.340(4) ?
C36 F10 . . 1.331(4) ?
C37 C38 . . 1.385(4) ?
C37 C42 . . 1.385(4) ?
C38 C39 . . 1.380(4) ?
C38 F11 . . 1.332(4) ?
C39 C40 . . 1.370(5) ?
C39 F12 . . 1.346(4) ?
C40 C41 . . 1.370(5) ?
C40 F13 . . 1.336(4) ?
C41 C42 . . 1.381(4) ?
C41 F14 . . 1.346(4) ?
C42 F15 . . 1.339(4) ?
C43 C44 . . 1.386(4) ?
C43 C48 . . 1.380(5) ?
C44 C45 . . 1.386(4) ?
C44 F16 . . 1.347(4) ?
C45 C46 . . 1.371(5) ?
C45 F17 . . 1.344(4) ?
C46 C47 . . 1.369(5) ?
C46 F18 . . 1.342(3) ?
C47 C48 . . 1.376(4) ?
C47 F19 . . 1.335(4) ?
C48 F20 . . 1.344(4) ?
C49 CL1 . . 1.750(10) ?
C49 CL2 . . 1.710(10) ?
